data_7021904
loop_
_publ_author_name
'Xie, Gao-Yi'
'Jiang, Long'
'Lu, Tong-Bu'

_publ_section_title
;
 Discrimination of cis-trans isomers by dinuclear metal cryptates at
 physiological pH: selectivity for fumarate vs. maleate.
;
_journal_issue 39
_journal_name_full 'Dalton transactions (Cambridge, England : 2003)'
_journal_page_first 14092
_journal_page_last 14099
_journal_paper_doi 10.1039/c3dt51501j
_journal_volume 42
_journal_year 2013
_chemical_formula_moiety 'C48 H60 N8'
_chemical_formula_sum 'C48 H60 N8'
_chemical_formula_weight 749.04
_chemical_name_systematic
; 
 ? 
;
_space_group_IT_number 19
_space_group_name_Hall 'P 2ac 2ab'
_symmetry_cell_setting orthorhombic
_symmetry_space_group_name_Hall 'P 2ac 2ab'
_symmetry_space_group_name_H-M 'P 21 21 21'
_atom_sites_solution_hydrogens geom
_atom_sites_solution_primary direct
_atom_sites_solution_secondary difmap
_audit_creation_method SHELXL-97
_cell_angle_alpha 90.00
_cell_angle_beta 90.00
_cell_angle_gamma 90.00
_cell_formula_units_Z 4
_cell_length_a 9.41450(10)
_cell_length_b 14.9511(2)
_cell_length_c 29.1625(4)
_cell_measurement_reflns_used 23343
_cell_measurement_temperature 150(2)
_cell_measurement_theta_max 66.8474
_cell_measurement_theta_min 2.9532
_cell_volume 4104.83(9)
_computing_structure_refinement 'SHELXL-97 (Sheldrick, 1997)'
_computing_structure_solution 'SHELXS-97 (Sheldrick, 1990)'
_diffrn_ambient_temperature 150(2)
_diffrn_detector_area_resol_mean 10.5058
_diffrn_measured_fraction_theta_full 0.997
_diffrn_measured_fraction_theta_max 0.997
_diffrn_measurement_device_type 'multiwire proportional'
_diffrn_measurement_method 'phi and omega scans'
_diffrn_radiation_monochromator graphite
_diffrn_radiation_source 'fine-focus sealed tube'
_diffrn_radiation_type CuK\a
_diffrn_radiation_wavelength 1.54178
_diffrn_reflns_av_R_equivalents 0.0195
_diffrn_reflns_av_sigmaI/netI 0.0132
_diffrn_reflns_limit_h_max 10
_diffrn_reflns_limit_h_min -11
_diffrn_reflns_limit_k_max 17
_diffrn_reflns_limit_k_min -16
_diffrn_reflns_limit_l_max 34
_diffrn_reflns_limit_l_min -34
_diffrn_reflns_number 32073
_diffrn_reflns_theta_full 66.95
_diffrn_reflns_theta_max 66.95
_diffrn_reflns_theta_min 3.03
_diffrn_standards_decay_% 0
_exptl_absorpt_coefficient_mu 0.559
_exptl_absorpt_correction_T_max 0.8601
_exptl_absorpt_correction_T_min 0.7836
_exptl_absorpt_correction_type multi-scan
_exptl_absorpt_process_details
;
CrysAlisPro, Agilent Technologies,
Version 1.171.35.19 (release 27-10-2011 CrysAlis171 .NET)
(compiled Oct 27 2011,15:02:11)
Empirical absorption correction using spherical harmonics,
 implemented in SCALE3 ABSPACK scaling algorithm.
;
_exptl_crystal_colour colorless
_exptl_crystal_density_diffrn 1.212
_exptl_crystal_density_method 'not measured'
_exptl_crystal_description block
_exptl_crystal_F_000 1694
_exptl_crystal_size_max 0.33
_exptl_crystal_size_mid 0.25
_exptl_crystal_size_min 0.20
_refine_diff_density_max 0.132
_refine_diff_density_min -0.152
_refine_diff_density_rms 0.037
_refine_ls_abs_structure_details 'Flack H D (1983), Acta Cryst. A39, 876-881'
_refine_ls_abs_structure_Flack 0.0(2)
_refine_ls_extinction_method none
_refine_ls_goodness_of_fit_ref 1.057
_refine_ls_hydrogen_treatment mixed
_refine_ls_matrix_type full
_refine_ls_number_parameters 529
_refine_ls_number_reflns 7258
_refine_ls_number_restraints 0
_refine_ls_restrained_S_all 1.057
_refine_ls_R_factor_all 0.0282
_refine_ls_R_factor_gt 0.0276
_refine_ls_shift/su_max 0.019
_refine_ls_shift/su_mean 0.003
_refine_ls_structure_factor_coef Fsqd
_refine_ls_weighting_details 'calc w=1/[\s^2^(Fo^2^)+(0.0388P)^2^+0.5119P] where P=(Fo^2^+2Fc^2^)/3'
_refine_ls_weighting_scheme calc
_refine_ls_wR_factor_gt 0.0685
_refine_ls_wR_factor_ref 0.0691
_reflns_number_gt 7132
_reflns_number_total 7258
_reflns_threshold_expression >2sigma(I)
_cod_data_source_file c3dt51501j.txt
_cod_data_source_block 11
_cod_database_code 7021904

loop_
_symmetry_equiv_pos_as_xyz
'x, y, z'
'-x+1/2, -y, z+1/2'
'-x, y+1/2, -z+1/2'
'x+1/2, -y+1/2, -z'

loop_
_atom_site_label
_atom_site_type_symbol
_atom_site_fract_x
_atom_site_fract_y
_atom_site_fract_z
_atom_site_U_iso_or_equiv
_atom_site_adp_type
_atom_site_occupancy
_atom_site_symmetry_multiplicity
_atom_site_calc_flag
_atom_site_refinement_flags
C1 C 0.91811(17) 0.51977(9) 0.46784(5) 0.0433(3) Uani 1 1 d .
H1A H 0.8631 0.4638 0.4715 0.052 Uiso 1 1 calc R
H1B H 0.9944 0.5199 0.4912 0.052 Uiso 1 1 calc R
C2 C 0.98451(15) 0.52128(10) 0.42057(5) 0.0424(3) Uani 1 1 d .
H2A H 1.0461 0.5746 0.4176 0.051 Uiso 1 1 calc R
H2B H 1.0445 0.4675 0.4165 0.051 Uiso 1 1 calc R
C3 C 0.93503(13) 0.53165(10) 0.33933(5) 0.0366(3) Uani 1 1 d .
H3A H 1.0157 0.4896 0.3363 0.044 Uiso 1 1 calc R
H3B H 0.9727 0.5930 0.3354 0.044 Uiso 1 1 calc R
C4 C 0.82983(13) 0.51308(8) 0.30146(4) 0.0298(3) Uani 1 1 d .
C5 C 0.70470(13) 0.46354(8) 0.31020(4) 0.0320(3) Uani 1 1 d .
H5 H 0.6842 0.4448 0.3406 0.038 Uiso 1 1 calc R
C6 C 0.61293(13) 0.44225(8) 0.27563(4) 0.0309(3) Uani 1 1 d .
H6 H 0.5298 0.4087 0.2824 0.037 Uiso 1 1 calc R
C7 C 0.63953(12) 0.46940(7) 0.22992(4) 0.0274(2) Uani 1 1 d .
C8 C 0.54351(13) 0.45166(7) 0.19373(4) 0.0290(2) Uani 1 1 d .
H8 H 0.4587 0.4196 0.2001 0.035 Uiso 1 1 calc R
C9 C 0.56922(13) 0.47938(8) 0.14975(4) 0.0297(3) Uani 1 1 d .
C10 C 0.69856(14) 0.52495(8) 0.14023(4) 0.0319(3) Uani 1 1 d .
H10 H 0.7194 0.5424 0.1096 0.038 Uiso 1 1 calc R
C11 C 0.79343(13) 0.54397(8) 0.17439(4) 0.0312(3) Uani 1 1 d .
H11 H 0.8787 0.5749 0.1672 0.037 Uiso 1 1 calc R
C12 C 0.76606(12) 0.51802(7) 0.22052(4) 0.0275(2) Uani 1 1 d .
C13 C 0.85792(12) 0.53955(8) 0.25721(4) 0.0289(3) Uani 1 1 d .
H13 H 0.9414 0.5732 0.2512 0.035 Uiso 1 1 calc R
C14 C 0.46236(15) 0.46098(8) 0.11248(4) 0.0345(3) Uani 1 1 d .
H14A H 0.5005 0.4143 0.0918 0.041 Uiso 1 1 calc R
H14B H 0.3742 0.4374 0.1265 0.041 Uiso 1 1 calc R
C15 C 0.29830(14) 0.52900(9) 0.05879(4) 0.0349(3) Uani 1 1 d .
H15A H 0.2178 0.5160 0.0796 0.042 Uiso 1 1 calc R
H15B H 0.3095 0.4777 0.0377 0.042 Uiso 1 1 calc R
C16 C 0.26730(15) 0.61284(9) 0.03158(4) 0.0356(3) Uani 1 1 d .
H16A H 0.3505 0.6280 0.0123 0.043 Uiso 1 1 calc R
H16B H 0.1854 0.6021 0.0110 0.043 Uiso 1 1 calc R
C17 C 0.89829(14) 0.68165(9) 0.47940(4) 0.0351(3) Uani 1 1 d .
H17A H 0.9832 0.6809 0.4594 0.042 Uiso 1 1 calc R
H17B H 0.9306 0.6906 0.5114 0.042 Uiso 1 1 calc R
C18 C 0.80176(15) 0.75860(9) 0.46548(4) 0.0369(3) Uani 1 1 d .
H18A H 0.7139 0.7568 0.4841 0.044 Uiso 1 1 calc R
H18B H 0.8503 0.8161 0.4717 0.044 Uiso 1 1 calc R
C19 C 0.87209(15) 0.79377(9) 0.38764(5) 0.0377(3) Uani 1 1 d .
H19A H 0.9600 0.7576 0.3898 0.045 Uiso 1 1 calc R
H19B H 0.8940 0.8543 0.3994 0.045 Uiso 1 1 calc R
C20 C 0.82936(13) 0.80106(8) 0.33785(4) 0.0303(3) Uani 1 1 d .
C21 C 0.72569(13) 0.74978(8) 0.31803(4) 0.0294(3) Uani 1 1 d .
H21 H 0.6739 0.7086 0.3364 0.035 Uiso 1 1 calc R
C22 C 0.69414(12) 0.75705(7) 0.27054(4) 0.0259(2) Uani 1 1 d .
C23 C 0.58890(13) 0.70425(7) 0.24875(4) 0.0285(2) Uani 1 1 d .
H23 H 0.5339 0.6638 0.2665 0.034 Uiso 1 1 calc R
C24 C 0.56519(13) 0.71046(8) 0.20261(4) 0.0293(3) Uani 1 1 d .
H24 H 0.4941 0.6743 0.1888 0.035 Uiso 1 1 calc R
C25 C 0.64536(12) 0.77017(7) 0.17504(4) 0.0273(2) Uani 1 1 d .
C26 C 0.74531(13) 0.82315(7) 0.19555(4) 0.0272(2) Uani 1 1 d .
H26 H 0.7977 0.8642 0.1773 0.033 Uiso 1 1 calc R
C27 C 0.77266(12) 0.81834(7) 0.24333(4) 0.0250(2) Uani 1 1 d .
C28 C 0.87750(13) 0.87180(8) 0.26491(4) 0.0303(3) Uani 1 1 d .
H28 H 0.9298 0.9139 0.2473 0.036 Uiso 1 1 calc R
C29 C 0.90428(13) 0.86370(8) 0.31054(4) 0.0317(3) Uani 1 1 d .
H29 H 0.9744 0.9006 0.3244 0.038 Uiso 1 1 calc R
C30 C 0.62555(14) 0.77183(9) 0.12368(4) 0.0328(3) Uani 1 1 d .
H30A H 0.6735 0.8253 0.1110 0.039 Uiso 1 1 calc R
H30B H 0.6711 0.7183 0.1102 0.039 Uiso 1 1 calc R
C31 C 0.45753(15) 0.77459(9) 0.06069(4) 0.0360(3) Uani 1 1 d .
H31A H 0.5064 0.7223 0.0471 0.043 Uiso 1 1 calc R
H31B H 0.5011 0.8294 0.0479 0.043 Uiso 1 1 calc R
C32 C 0.30108(15) 0.77185(9) 0.04823(4) 0.0373(3) Uani 1 1 d .
H32A H 0.2515 0.8223 0.0633 0.045 Uiso 1 1 calc R
H32B H 0.2906 0.7791 0.0147 0.045 Uiso 1 1 calc R
C33 C 0.72575(16) 0.58082(10) 0.51379(4) 0.0405(3) Uani 1 1 d .
H33A H 0.7040 0.6384 0.5290 0.049 Uiso 1 1 calc R
H33B H 0.7707 0.5410 0.5367 0.049 Uiso 1 1 calc R
C34 C 0.58918(16) 0.53864(9) 0.49678(5) 0.0406(3) Uani 1 1 d .
H34A H 0.6093 0.4788 0.4838 0.049 Uiso 1 1 calc R
H34B H 0.5220 0.5314 0.5226 0.049 Uiso 1 1 calc R
C35 C 0.40867(15) 0.55266(9) 0.43806(4) 0.0371(3) Uani 1 1 d .
H35A H 0.3272 0.5476 0.4594 0.044 Uiso 1 1 calc R
H35B H 0.4373 0.4914 0.4291 0.044 Uiso 1 1 calc R
C36 C 0.36249(13) 0.60295(8) 0.39598(4) 0.0310(3) Uani 1 1 d .
C37 C 0.32633(15) 0.69496(9) 0.39859(4) 0.0360(3) Uani 1 1 d .
H37 H 0.3350 0.7253 0.4271 0.043 Uiso 1 1 calc R
C38 C 0.27927(14) 0.74079(8) 0.36101(4) 0.0336(3) Uani 1 1 d .
H38 H 0.2572 0.8026 0.3636 0.040 Uiso 1 1 calc R
C39 C 0.26294(12) 0.69716(8) 0.31801(4) 0.0263(2) Uani 1 1 d .
C40 C 0.20902(12) 0.74058(8) 0.27868(4) 0.0280(2) Uani 1 1 d .
H40 H 0.1866 0.8025 0.2803 0.034 Uiso 1 1 calc R
C41 C 0.18804(12) 0.69556(8) 0.23807(4) 0.0257(2) Uani 1 1 d .
C42 C 0.22913(12) 0.60470(7) 0.23517(4) 0.0260(2) Uani 1 1 d .
H42 H 0.2177 0.5733 0.2071 0.031 Uiso 1 1 calc R
C43 C 0.28498(12) 0.56163(8) 0.27230(4) 0.0264(2) Uani 1 1 d .
H43 H 0.3138 0.5010 0.2694 0.032 Uiso 1 1 calc R
C44 C 0.30091(12) 0.60544(7) 0.31502(4) 0.0247(2) Uani 1 1 d .
C45 C 0.35150(12) 0.56066(8) 0.35464(4) 0.0281(2) Uani 1 1 d .
H45 H 0.3785 0.4996 0.3524 0.034 Uiso 1 1 calc R
C46 C 0.11461(14) 0.74150(8) 0.19849(4) 0.0315(3) Uani 1 1 d .
H46A H 0.0115 0.7442 0.2050 0.038 Uiso 1 1 calc R
H46B H 0.1500 0.8037 0.1963 0.038 Uiso 1 1 calc R
C47 C 0.05801(14) 0.74252(10) 0.11804(4) 0.0379(3) Uani 1 1 d .
H47A H 0.0893 0.8056 0.1158 0.045 Uiso 1 1 calc R
H47B H -0.0448 0.7420 0.1251 0.045 Uiso 1 1 calc R
C48 C 0.08437(14) 0.69535(10) 0.07267(5) 0.0389(3) Uani 1 1 d .
H48A H 0.0421 0.6348 0.0738 0.047 Uiso 1 1 calc R
H48B H 0.0367 0.7289 0.0478 0.047 Uiso 1 1 calc R
N1 N 0.82445(12) 0.59613(7) 0.47581(3) 0.0335(2) Uani 1 1 d .
N2 N 0.87587(12) 0.52332(8) 0.38522(4) 0.0365(2) Uani 1 1 d .
H2C H 0.8208(19) 0.5690(12) 0.3916(6) 0.047(4) Uiso 1 1 d .
N3 N 0.76444(12) 0.75369(7) 0.41659(4) 0.0347(2) Uani 1 1 d .
H3C H 0.678(2) 0.7828(12) 0.4119(6) 0.057(5) Uiso 1 1 d .
N4 N 0.52631(12) 0.59559(7) 0.46171(4) 0.0334(2) Uani 1 1 d .
H4C H 0.5962(17) 0.6087(10) 0.4420(5) 0.037(4) Uiso 1 1 d .
N5 N 0.23534(11) 0.68789(7) 0.06235(3) 0.0326(2) Uani 1 1 d .
N6 N 0.42803(12) 0.54071(7) 0.08553(4) 0.0330(2) Uani 1 1 d .
H6C H 0.4112(19) 0.5836(11) 0.1052(6) 0.048(5) Uiso 1 1 d .
N7 N 0.47624(12) 0.77356(8) 0.11054(4) 0.0357(2) Uani 1 1 d .
H7C H 0.4372(19) 0.8261(11) 0.1232(6) 0.049(5) Uiso 1 1 d .
N8 N 0.13600(12) 0.69748(8) 0.15457(4) 0.0328(2) Uani 1 1 d .
H8C H 0.2329(19) 0.6995(10) 0.1468(5) 0.042(4) Uiso 1 1 d .

loop_
_atom_site_aniso_label
_atom_site_aniso_U_11
_atom_site_aniso_U_22
_atom_site_aniso_U_33
_atom_site_aniso_U_23
_atom_site_aniso_U_13
_atom_site_aniso_U_12
C1 0.0492(8) 0.0397(7) 0.0410(7) -0.0002(6) -0.0184(7) 0.0072(6)
C2 0.0344(7) 0.0430(8) 0.0499(8) -0.0093(6) -0.0112(6) 0.0094(6)
C3 0.0256(6) 0.0429(7) 0.0415(7) -0.0068(6) 0.0011(5) 0.0020(5)
C4 0.0232(6) 0.0270(6) 0.0392(7) -0.0041(5) 0.0018(5) 0.0050(5)
C5 0.0289(6) 0.0324(6) 0.0347(6) 0.0044(5) 0.0031(5) 0.0008(5)
C6 0.0251(6) 0.0300(6) 0.0376(7) 0.0038(5) 0.0032(5) -0.0034(5)
C7 0.0256(6) 0.0209(5) 0.0356(6) 0.0003(5) 0.0040(5) 0.0022(5)
C8 0.0265(6) 0.0230(5) 0.0373(6) -0.0012(5) 0.0044(5) -0.0008(5)
C9 0.0324(6) 0.0227(5) 0.0339(6) -0.0037(5) 0.0035(5) 0.0017(5)
C10 0.0361(7) 0.0283(6) 0.0313(6) -0.0022(5) 0.0094(5) 0.0014(5)
C11 0.0279(6) 0.0268(6) 0.0388(7) -0.0014(5) 0.0107(5) -0.0004(5)
C12 0.0238(6) 0.0207(5) 0.0379(6) -0.0015(5) 0.0055(5) 0.0039(4)
C13 0.0204(5) 0.0247(5) 0.0416(7) -0.0024(5) 0.0068(5) 0.0011(4)
C14 0.0405(7) 0.0291(6) 0.0339(6) -0.0042(5) 0.0008(6) -0.0028(5)
C15 0.0335(6) 0.0389(7) 0.0324(6) -0.0074(5) 0.0010(5) -0.0045(5)
C16 0.0368(7) 0.0446(7) 0.0255(6) -0.0063(5) -0.0015(5) -0.0002(6)
C17 0.0358(7) 0.0417(7) 0.0279(6) -0.0039(5) -0.0043(5) -0.0043(6)
C18 0.0432(7) 0.0360(6) 0.0317(6) -0.0033(5) 0.0008(6) 0.0004(6)
C19 0.0377(7) 0.0389(7) 0.0364(7) 0.0035(6) -0.0018(6) -0.0039(6)
C20 0.0302(6) 0.0265(6) 0.0342(6) 0.0000(5) 0.0010(5) 0.0040(5)
C21 0.0302(6) 0.0243(5) 0.0336(6) 0.0041(5) 0.0062(5) 0.0017(5)
C22 0.0253(5) 0.0207(5) 0.0316(6) -0.0006(4) 0.0047(5) 0.0042(4)
C23 0.0275(6) 0.0226(5) 0.0354(6) 0.0000(5) 0.0085(5) -0.0012(5)
C24 0.0269(6) 0.0254(5) 0.0357(6) -0.0057(5) 0.0033(5) -0.0004(5)
C25 0.0258(6) 0.0237(5) 0.0324(6) -0.0034(5) 0.0047(5) 0.0041(5)
C26 0.0254(5) 0.0228(5) 0.0334(6) 0.0014(4) 0.0066(5) 0.0010(5)
C27 0.0214(5) 0.0203(5) 0.0333(6) -0.0002(4) 0.0052(5) 0.0031(4)
C28 0.0273(6) 0.0251(5) 0.0385(7) 0.0021(5) 0.0022(5) -0.0018(5)
C29 0.0284(6) 0.0273(6) 0.0395(7) -0.0007(5) -0.0007(5) -0.0018(5)
C30 0.0311(6) 0.0336(6) 0.0337(7) -0.0030(5) 0.0052(5) -0.0001(5)
C31 0.0416(7) 0.0363(7) 0.0300(6) 0.0023(5) 0.0033(6) -0.0021(6)
C32 0.0443(7) 0.0390(7) 0.0287(6) 0.0025(5) -0.0030(6) 0.0037(6)
C33 0.0474(8) 0.0486(8) 0.0254(6) 0.0078(5) -0.0078(6) -0.0062(6)
C34 0.0458(8) 0.0441(7) 0.0319(6) 0.0093(6) -0.0049(6) -0.0082(7)
C35 0.0399(7) 0.0385(7) 0.0327(7) 0.0048(5) -0.0024(6) -0.0079(6)
C36 0.0281(6) 0.0351(6) 0.0296(6) 0.0018(5) 0.0014(5) -0.0065(5)
C37 0.0398(7) 0.0386(7) 0.0296(6) -0.0075(5) 0.0006(5) -0.0033(6)
C38 0.0378(7) 0.0284(6) 0.0346(6) -0.0056(5) 0.0012(5) -0.0004(5)
C39 0.0227(5) 0.0263(5) 0.0300(6) -0.0025(5) 0.0042(5) -0.0028(4)
C40 0.0269(6) 0.0233(5) 0.0338(6) -0.0023(5) 0.0036(5) 0.0004(5)
C41 0.0198(5) 0.0280(6) 0.0294(6) 0.0003(5) 0.0036(4) -0.0014(4)
C42 0.0241(5) 0.0263(5) 0.0275(5) -0.0038(5) 0.0022(4) -0.0019(4)
C43 0.0249(5) 0.0227(5) 0.0314(6) -0.0030(4) 0.0019(5) -0.0011(4)
C44 0.0195(5) 0.0257(5) 0.0288(6) -0.0005(4) 0.0047(4) -0.0029(4)
C45 0.0251(6) 0.0259(5) 0.0332(6) 0.0018(5) 0.0005(5) -0.0032(5)
C46 0.0330(6) 0.0296(6) 0.0318(6) -0.0017(5) 0.0002(5) 0.0049(5)
C47 0.0320(7) 0.0488(8) 0.0329(7) 0.0011(6) -0.0016(5) 0.0114(6)
C48 0.0305(6) 0.0533(8) 0.0327(7) -0.0021(6) -0.0045(5) 0.0047(6)
N1 0.0363(6) 0.0354(5) 0.0290(5) 0.0013(4) -0.0065(4) -0.0016(5)
N2 0.0281(5) 0.0440(6) 0.0374(6) -0.0038(5) -0.0042(5) 0.0046(5)
N3 0.0342(6) 0.0380(6) 0.0319(5) 0.0027(5) 0.0000(5) 0.0020(5)
N4 0.0349(6) 0.0379(6) 0.0275(5) 0.0042(4) -0.0011(5) -0.0046(5)
N5 0.0325(5) 0.0383(5) 0.0270(5) -0.0030(4) -0.0009(4) 0.0015(5)
N6 0.0359(6) 0.0310(5) 0.0321(5) -0.0039(5) -0.0005(5) -0.0017(5)
N7 0.0332(5) 0.0433(6) 0.0306(5) -0.0040(5) 0.0025(5) 0.0038(5)
N8 0.0304(6) 0.0401(6) 0.0280(5) -0.0004(4) 0.0016(4) 0.0091(5)

loop_
_atom_type_symbol
_atom_type_description
_atom_type_scat_dispersion_real
_atom_type_scat_dispersion_imag
_atom_type_scat_source
C C 0.0181 0.0091 'International Tables Vol C Tables 4.2.6.8 and 6.1.1.4'
H H 0.0000 0.0000 'International Tables Vol C Tables 4.2.6.8 and 6.1.1.4'
N N 0.0311 0.0180 'International Tables Vol C Tables 4.2.6.8 and 6.1.1.4'

loop_
_geom_angle_atom_site_label_1
_geom_angle_atom_site_label_2
_geom_angle_atom_site_label_3
_geom_angle
N1 C1 C2 112.48(11)
N1 C1 H1A 109.1
C2 C1 H1A 109.1
N1 C1 H1B 109.1
C2 C1 H1B 109.1
H1A C1 H1B 107.8
N2 C2 C1 110.84(12)
N2 C2 H2A 109.5
C1 C2 H2A 109.5
N2 C2 H2B 109.5
C1 C2 H2B 109.5
H2A C2 H2B 108.1
N2 C3 C4 113.96(11)
N2 C3 H3A 108.8
C4 C3 H3A 108.8
N2 C3 H3B 108.8
C4 C3 H3B 108.8
H3A C3 H3B 107.7
C13 C4 C5 118.66(11)
C13 C4 C3 120.49(11)
C5 C4 C3 120.74(11)
C6 C5 C4 121.07(12)
C6 C5 H5 119.5
C4 C5 H5 119.5
C5 C6 C7 121.10(11)
C5 C6 H6 119.5
C7 C6 H6 119.5
C8 C7 C6 122.39(11)
C8 C7 C12 119.16(11)
C6 C7 C12 118.43(11)
C9 C8 C7 121.94(11)
C9 C8 H8 119.0
C7 C8 H8 119.0
C8 C9 C10 118.62(12)
C8 C9 C14 120.16(11)
C10 C9 C14 121.22(11)
C11 C10 C9 121.08(12)
C11 C10 H10 119.5
C9 C10 H10 119.5
C10 C11 C12 120.89(11)
C10 C11 H11 119.6
C12 C11 H11 119.6
C13 C12 C7 118.89(11)
C13 C12 C11 122.87(11)
C7 C12 C11 118.23(11)
C4 C13 C12 121.82(11)
C4 C13 H13 119.1
C12 C13 H13 119.1
N6 C14 C9 112.71(10)
N6 C14 H14A 109.0
C9 C14 H14A 109.0
N6 C14 H14B 109.0
C9 C14 H14B 109.0
H14A C14 H14B 107.8
N6 C15 C16 110.02(11)
N6 C15 H15A 109.7
C16 C15 H15A 109.7
N6 C15 H15B 109.7
C16 C15 H15B 109.7
H15A C15 H15B 108.2
N5 C16 C15 110.63(10)
N5 C16 H16A 109.5
C15 C16 H16A 109.5
N5 C16 H16B 109.5
C15 C16 H16B 109.5
H16A C16 H16B 108.1
N1 C17 C18 111.03(11)
N1 C17 H17A 109.4
C18 C17 H17A 109.4
N1 C17 H17B 109.4
C18 C17 H17B 109.4
H17A C17 H17B 108.0
N3 C18 C17 111.33(10)
N3 C18 H18A 109.4
C17 C18 H18A 109.4
N3 C18 H18B 109.4
C17 C18 H18B 109.4
H18A C18 H18B 108.0
N3 C19 C20 113.81(11)
N3 C19 H19A 108.8
C20 C19 H19A 108.8
N3 C19 H19B 108.8
C20 C19 H19B 108.8
H19A C19 H19B 107.7
C21 C20 C29 119.19(12)
C21 C20 C19 123.72(11)
C29 C20 C19 117.07(11)
C20 C21 C22 121.17(11)
C20 C21 H21 119.4
C22 C21 H21 119.4
C23 C22 C27 118.22(11)
C23 C22 C21 122.72(11)
C27 C22 C21 119.05(11)
C24 C23 C22 121.17(11)
C24 C23 H23 119.4
C22 C23 H23 119.4
C23 C24 C25 120.90(11)
C23 C24 H24 119.5
C25 C24 H24 119.5
C26 C25 C24 118.85(11)
C26 C25 C30 120.62(11)
C24 C25 C30 120.46(11)
C25 C26 C27 121.67(11)
C25 C26 H26 119.2
C27 C26 H26 119.2
C28 C27 C26 122.27(10)
C28 C27 C22 118.57(11)
C26 C27 C22 119.15(10)
C29 C28 C27 120.89(11)
C29 C28 H28 119.6
C27 C28 H28 119.6
C28 C29 C20 121.09(12)
C28 C29 H29 119.5
C20 C29 H29 119.5
N7 C30 C25 112.36(10)
N7 C30 H30A 109.1
C25 C30 H30A 109.1
N7 C30 H30B 109.1
C25 C30 H30B 109.1
H30A C30 H30B 107.9
N7 C31 C32 110.73(11)
N7 C31 H31A 109.5
C32 C31 H31A 109.5
N7 C31 H31B 109.5
C32 C31 H31B 109.5
H31A C31 H31B 108.1
N5 C32 C31 111.56(11)
N5 C32 H32A 109.3
C31 C32 H32A 109.3
N5 C32 H32B 109.3
C31 C32 H32B 109.3
H32A C32 H32B 108.0
N1 C33 C34 110.84(10)
N1 C33 H33A 109.5
C34 C33 H33A 109.5
N1 C33 H33B 109.5
C34 C33 H33B 109.5
H33A C33 H33B 108.1
N4 C34 C33 109.35(11)
N4 C34 H34A 109.8
C33 C34 H34A 109.8
N4 C34 H34B 109.8
C33 C34 H34B 109.8
H34A C34 H34B 108.3
N4 C35 C36 112.75(10)
N4 C35 H35A 109.0
C36 C35 H35A 109.0
N4 C35 H35B 109.0
C36 C35 H35B 109.0
H35A C35 H35B 107.8
C45 C36 C37 118.56(11)
C45 C36 C35 120.73(12)
C37 C36 C35 120.70(11)
C38 C37 C36 121.40(11)
C38 C37 H37 119.3
C36 C37 H37 119.3
C37 C38 C39 120.82(11)
C37 C38 H38 119.6
C39 C38 H38 119.6
C40 C39 C44 118.99(10)
C40 C39 C38 122.97(11)
C44 C39 C38 118.03(11)
C41 C40 C39 121.70(11)
C41 C40 H40 119.1
C39 C40 H40 119.1
C40 C41 C42 118.78(11)
C40 C41 C46 120.05(10)
C42 C41 C46 121.08(10)
C43 C42 C41 120.73(10)
C43 C42 H42 119.6
C41 C42 H42 119.6
C42 C43 C44 121.36(10)
C42 C43 H43 119.3
C44 C43 H43 119.3
C43 C44 C45 122.29(10)
C43 C44 C39 118.31(10)
C45 C44 C39 119.39(10)
C36 C45 C44 121.76(11)
C36 C45 H45 119.1
C44 C45 H45 119.1
N8 C46 C41 113.81(10)
N8 C46 H46A 108.8
C41 C46 H46A 108.8
N8 C46 H46B 108.8
C41 C46 H46B 108.8
H46A C46 H46B 107.7
N8 C47 C48 109.84(11)
N8 C47 H47A 109.7
C48 C47 H47A 109.7
N8 C47 H47B 109.7
C48 C47 H47B 109.7
H47A C47 H47B 108.2
N5 C48 C47 112.00(11)
N5 C48 H48A 109.2
C47 C48 H48A 109.2
N5 C48 H48B 109.2
C47 C48 H48B 109.2
H48A C48 H48B 107.9
C17 N1 C1 114.11(11)
C17 N1 C33 112.65(10)
C1 N1 C33 112.41(11)
C2 N2 C3 112.64(11)
C2 N2 H2C 106.4(11)
C3 N2 H2C 110.7(11)
C19 N3 C18 112.17(11)
C19 N3 H3C 109.3(11)
C18 N3 H3C 109.2(11)
C35 N4 C34 112.62(10)
C35 N4 H4C 110.6(10)
C34 N4 H4C 106.3(10)
C48 N5 C32 113.97(11)
C48 N5 C16 112.62(11)
C32 N5 C16 113.47(10)
C15 N6 C14 111.95(10)
C15 N6 H6C 106.6(12)
C14 N6 H6C 106.6(11)
C30 N7 C31 112.16(11)
C30 N7 H7C 106.7(11)
C31 N7 H7C 109.5(10)
C46 N8 C47 111.39(10)
C46 N8 H8C 109.4(10)
C47 N8 H8C 107.3(10)

loop_
_geom_bond_atom_site_label_1
_geom_bond_atom_site_label_2
_geom_bond_distance
C1 N1 1.4610(18)
C1 C2 1.514(2)
C1 H1A 0.9900
C1 H1B 0.9900
C2 N2 1.4524(17)
C2 H2A 0.9900
C2 H2B 0.9900
C3 N2 1.4549(18)
C3 C4 1.5092(18)
C3 H3A 0.9900
C3 H3B 0.9900
C4 C13 1.3754(18)
C4 C5 1.4147(17)
C5 C6 1.3653(18)
C5 H5 0.9500
C6 C7 1.4157(17)
C6 H6 0.9500
C7 C8 1.4148(17)
C7 C12 1.4221(16)
C8 C9 1.3693(17)
C8 H8 0.9500
C9 C10 1.4227(18)
C9 C14 1.5063(18)
C10 C11 1.3678(19)
C10 H10 0.9500
C11 C12 1.4237(17)
C11 H11 0.9500
C12 C13 1.4130(18)
C13 H13 0.9500
C14 N6 1.4641(17)
C14 H14A 0.9900
C14 H14B 0.9900
C15 N6 1.4596(17)
C15 C16 1.5121(19)
C15 H15A 0.9900
C15 H15B 0.9900
C16 N5 1.4680(16)
C16 H16A 0.9900
C16 H16B 0.9900
C17 N1 1.4591(17)
C17 C18 1.5214(19)
C17 H17A 0.9900
C17 H17B 0.9900
C18 N3 1.4702(16)
C18 H18A 0.9900
C18 H18B 0.9900
C19 N3 1.4488(17)
C19 C20 1.5106(18)
C19 H19A 0.9900
C19 H19B 0.9900
C20 C21 1.3690(18)
C20 C29 1.4173(17)
C21 C22 1.4207(17)
C21 H21 0.9500
C22 C23 1.4173(17)
C22 C27 1.4198(16)
C23 C24 1.3672(18)
C23 H23 0.9500
C24 C25 1.4187(17)
C24 H24 0.9500
C25 C26 1.3677(17)
C25 C30 1.5095(17)
C26 C27 1.4186(17)
C26 H26 0.9500
C27 C28 1.4174(17)
C28 C29 1.3600(18)
C28 H28 0.9500
C29 H29 0.9500
C30 N7 1.4571(17)
C30 H30A 0.9900
C30 H30B 0.9900
C31 N7 1.4646(17)
C31 C32 1.518(2)
C31 H31A 0.9900
C31 H31B 0.9900
C32 N5 1.4588(17)
C32 H32A 0.9900
C32 H32B 0.9900
C33 N1 1.4639(17)
C33 C34 1.516(2)
C33 H33A 0.9900
C33 H33B 0.9900
C34 N4 1.4563(17)
C34 H34A 0.9900
C34 H34B 0.9900
C35 N4 1.4542(17)
C35 C36 1.5033(17)
C35 H35A 0.9900
C35 H35B 0.9900
C36 C45 1.3653(17)
C36 C37 1.4193(19)
C37 C38 1.3662(19)
C37 H37 0.9500
C38 C39 1.4221(17)
C38 H38 0.9500
C39 C40 1.4121(17)
C39 C44 1.4198(16)
C40 C41 1.3766(17)
C40 H40 0.9500
C41 C42 1.4148(16)
C41 C46 1.5105(17)
C42 C43 1.3651(16)
C42 H42 0.9500
C43 C44 1.4155(16)
C43 H43 0.9500
C44 C45 1.4179(16)
C45 H45 0.9500
C46 N8 1.4540(16)
C46 H46A 0.9900
C46 H46B 0.9900
C47 N8 1.4587(16)
C47 C48 1.5197(19)
C47 H47A 0.9900
C47 H47B 0.9900
C48 N5 1.4572(17)
C48 H48A 0.9900
C48 H48B 0.9900
N2 H2C 0.877(18)
N3 H3C 0.93(2)
N4 H4C 0.896(16)
N6 H6C 0.874(17)
N7 H7C 0.943(18)
N8 H8C 0.941(18)

loop_
_geom_hbond_atom_site_label_D
_geom_hbond_atom_site_label_H
_geom_hbond_atom_site_label_A
_geom_hbond_distance_DH
_geom_hbond_distance_HA
_geom_hbond_distance_DA
_geom_hbond_angle_DHA
N4 H4C N1 0.896(16) 2.372(15) 2.8368(16) 112.4(11)

loop_
_geom_torsion_atom_site_label_1
_geom_torsion_atom_site_label_2
_geom_torsion_atom_site_label_3
_geom_torsion_atom_site_label_4
_geom_torsion
N1 C1 C2 N2 -57.45(16)
N2 C3 C4 C13 163.54(11)
N2 C3 C4 C5 -20.28(17)
C13 C4 C5 C6 -0.11(18)
C3 C4 C5 C6 -176.36(11)
C4 C5 C6 C7 -0.31(19)
C5 C6 C7 C8 -177.25(11)
C5 C6 C7 C12 1.29(17)
C6 C7 C8 C9 179.00(11)
C12 C7 C8 C9 0.48(17)
C7 C8 C9 C10 1.94(17)
C7 C8 C9 C14 -178.51(10)
C8 C9 C10 C11 -2.46(17)
C14 C9 C10 C11 177.99(11)
C9 C10 C11 C12 0.53(18)
C8 C7 C12 C13 176.76(10)
C6 C7 C12 C13 -1.83(16)
C8 C7 C12 C11 -2.38(16)
C6 C7 C12 C11 179.04(10)
C10 C11 C12 C13 -177.21(11)
C10 C11 C12 C7 1.89(17)
C5 C4 C13 C12 -0.49(17)
C3 C4 C13 C12 175.77(11)
C7 C12 C13 C4 1.47(17)
C11 C12 C13 C4 -179.44(11)
C8 C9 C14 N6 130.34(12)
C10 C9 C14 N6 -50.11(15)
N6 C15 C16 N5 -65.30(14)
N1 C17 C18 N3 -65.71(14)
N3 C19 C20 C21 -21.41(18)
N3 C19 C20 C29 159.92(11)
C29 C20 C21 C22 1.28(17)
C19 C20 C21 C22 -177.36(11)
C20 C21 C22 C23 179.15(11)
C20 C21 C22 C27 0.42(16)
C27 C22 C23 C24 1.37(16)
C21 C22 C23 C24 -177.36(11)
C22 C23 C24 C25 -0.04(17)
C23 C24 C25 C26 -1.37(17)
C23 C24 C25 C30 175.67(11)
C24 C25 C26 C27 1.43(16)
C30 C25 C26 C27 -175.61(10)
C25 C26 C27 C28 178.96(11)
C25 C26 C27 C22 -0.09(16)
C23 C22 C27 C28 179.61(10)
C21 C22 C27 C28 -1.60(15)
C23 C22 C27 C26 -1.30(15)
C21 C22 C27 C26 177.48(10)
C26 C27 C28 C29 -177.96(11)
C22 C27 C28 C29 1.09(17)
C27 C28 C29 C20 0.63(18)
C21 C20 C29 C28 -1.83(18)
C19 C20 C29 C28 176.90(12)
C26 C25 C30 N7 -136.22(12)
C24 C25 C30 N7 46.79(15)
N7 C31 C32 N5 -64.95(14)
N1 C33 C34 N4 -56.81(15)
N4 C35 C36 C45 127.58(13)
N4 C35 C36 C37 -53.83(17)
C45 C36 C37 C38 1.02(19)
C35 C36 C37 C38 -177.60(13)
C36 C37 C38 C39 0.9(2)
C37 C38 C39 C40 177.23(12)
C37 C38 C39 C44 -1.82(18)
C44 C39 C40 C41 2.18(17)
C38 C39 C40 C41 -176.86(11)
C39 C40 C41 C42 -3.54(17)
C39 C40 C41 C46 172.95(11)
C40 C41 C42 C43 1.77(16)
C46 C41 C42 C43 -174.68(11)
C41 C42 C43 C44 1.35(17)
C42 C43 C44 C45 176.53(10)
C42 C43 C44 C39 -2.69(17)
C40 C39 C44 C43 0.95(16)
C38 C39 C44 C43 -179.97(11)
C40 C39 C44 C45 -178.30(11)
C38 C39 C44 C45 0.79(16)
C37 C36 C45 C44 -2.07(18)
C35 C36 C45 C44 176.56(11)
C43 C44 C45 C36 -178.05(11)
C39 C44 C45 C36 1.17(17)
C40 C41 C46 N8 162.97(11)
C42 C41 C46 N8 -20.62(16)
N8 C47 C48 N5 -54.81(16)
C18 C17 N1 C1 153.49(11)
C18 C17 N1 C33 -76.76(13)
C2 C1 N1 C17 -69.12(14)
C2 C1 N1 C33 161.01(11)
C34 C33 N1 C17 139.44(11)
C34 C33 N1 C1 -89.94(13)
C1 C2 N2 C3 175.63(11)
C4 C3 N2 C2 166.84(11)
C20 C19 N3 C18 -172.40(11)
C17 C18 N3 C19 -84.22(13)
C36 C35 N4 C34 -168.55(11)
C33 C34 N4 C35 169.99(12)
C47 C48 N5 C32 -73.79(14)
C47 C48 N5 C16 155.11(11)
C31 C32 N5 C48 151.38(11)
C31 C32 N5 C16 -77.93(13)
C15 C16 N5 C48 -90.51(13)
C15 C16 N5 C32 138.13(11)
C16 C15 N6 C14 -179.97(10)
C9 C14 N6 C15 -163.87(10)
C25 C30 N7 C31 -179.63(10)
C32 C31 N7 C30 177.27(11)
C41 C46 N8 C47 177.62(10)
C48 C47 N8 C46 179.32(11)
